data_7131536
loop_
_publ_author_name
'Logallo, Alessandra'
'Hevia, Eva'

_publ_section_title
;
 Applying Na/Co(II) bimetallic partnerships to promote multiple Co-H
 exchanges in polyfluoroarenes.
;
_journal_issue 36
_journal_name_full 'Chemical communications (Cambridge, England)'
_journal_page_first 5383
_journal_page_last 5386
_journal_paper_doi 10.1039/d3cc01216f
_journal_volume 59
_journal_year 2023
_chemical_formula_moiety 'C60 H146 Co4 F6 N8 Na4 Si16'
_chemical_formula_sum 'C60 H146 Co4 F6 N8 Na4 Si16'
_chemical_formula_weight 1870.96
_space_group_IT_number 2
_space_group_name_Hall '-P 1'
_space_group_name_H-M_alt 'P -1'
_symmetry_cell_setting triclinic
_symmetry_Int_Tables_number 2
_symmetry_space_group_name_Hall '-P 1'
_symmetry_space_group_name_H-M 'P -1'
_atom_sites_solution_hydrogens geom
_atom_sites_solution_primary dual
_audit_creation_date 2022-07-04T21:24:06-00:00
_audit_update_record
;
2023-03-10 deposited with the CCDC.	2023-04-11 downloaded from the CCDC.
;
_cell_angle_alpha 113.0609(8)
_cell_angle_beta 102.1123(6)
_cell_angle_gamma 98.0739(6)
_cell_formula_units_Z 1
_cell_length_a 9.86820(6)
_cell_length_b 16.33450(14)
_cell_length_c 18.12805(16)
_cell_measurement_reflns_used 62734
_cell_measurement_temperature 173.00(10)
_cell_measurement_theta_max 79.744
_cell_measurement_theta_min 2.762
_cell_volume 2546.96(4)
_computing_cell_refinement 'CrysAlisPro 1.171.41.117a (Rigaku OD, 2021)'
_computing_data_collection 'CrysAlisPro 1.171.41.117a (Rigaku OD, 2021)'
_computing_data_reduction 'CrysAlisPro 1.171.41.117a (Rigaku OD, 2021)'
_computing_molecular_graphics 'Olex2 1.3 (Dolomanov et al., 2009)'
_computing_publication_material 'Olex2 1.3 (Dolomanov et al., 2009)'
_computing_structure_refinement 'SHELXL 2018/3 (Sheldrick, 2015)'
_computing_structure_solution 'SHELXT 2018/2 (Sheldrick, 2018)'
_diffrn_ambient_environment N~2~
_diffrn_ambient_temperature 173.00(10)
_diffrn_detector 'Hybrid Pixel Array Detector'
_diffrn_detector_area_resol_mean 10
_diffrn_detector_type HyPix
_diffrn_measured_fraction_theta_full 0.999
_diffrn_measured_fraction_theta_max 0.999
_diffrn_measurement_device 'four-circle diffractometer'
_diffrn_measurement_device_type 'XtaLAB Synergy, Dualflex, HyPix'
_diffrn_measurement_method '\w scans'
_diffrn_orient_matrix_type 'CrysAlisPro convention (1999,Acta A55,543-557)'
_diffrn_orient_matrix_UB_11 0.0510278
_diffrn_orient_matrix_UB_12 -0.0762822
_diffrn_orient_matrix_UB_13 -0.0615257
_diffrn_orient_matrix_UB_21 -0.0018919
_diffrn_orient_matrix_UB_22 0.0506508
_diffrn_orient_matrix_UB_23 -0.0560724
_diffrn_orient_matrix_UB_31 0.1566843
_diffrn_orient_matrix_UB_32 0.0529932
_diffrn_orient_matrix_UB_33 0.0488777
_diffrn_radiation_monochromator mirror
_diffrn_radiation_probe x-ray
_diffrn_radiation_type 'Cu K\a'
_diffrn_radiation_wavelength 1.54184
_diffrn_reflns_av_R_equivalents 0.0385
_diffrn_reflns_av_unetI/netI 0.0468
_diffrn_reflns_Laue_measured_fraction_full 0.999
_diffrn_reflns_Laue_measured_fraction_max 0.999
_diffrn_reflns_limit_h_max 11
_diffrn_reflns_limit_h_min -11
_diffrn_reflns_limit_k_max 19
_diffrn_reflns_limit_k_min -19
_diffrn_reflns_limit_l_max 21
_diffrn_reflns_limit_l_min -21
_diffrn_reflns_number 97018
_diffrn_reflns_point_group_measured_fraction_full 0.999
_diffrn_reflns_point_group_measured_fraction_max 0.999
_diffrn_reflns_theta_full 67.684
_diffrn_reflns_theta_max 68.77
_diffrn_reflns_theta_min 2.769
_diffrn_source 'micro-focus sealed X-ray tube'
_diffrn_source_type 'PhotonJet (Cu) X-ray Source'
_exptl_absorpt_coefficient_mu 7.363
_exptl_absorpt_correction_T_max 0.504
_exptl_absorpt_correction_T_min 0.339
_exptl_absorpt_correction_type analytical
_exptl_absorpt_process_details
;
        CrysAlisPro 1.171.41.117a (Rigaku Oxford Diffraction, 2021)
        Analytical numeric absorption correction using a multifaceted crystal
        model based on expressions derived by R.C. Clark & J.S. Reid.
        (Clark, R. C. & Reid, J. S. (1995). Acta Cryst. A51, 887-897)
        Empirical absorption correction using spherical harmonics,
        implemented in SCALE3 ABSPACK scaling algorithm.
;
_exptl_crystal_colour 'light green'
_exptl_crystal_density_diffrn 1.22
_exptl_crystal_description block
_exptl_crystal_F_000 992
_exptl_crystal_size_max 0.213
_exptl_crystal_size_mid 0.19
_exptl_crystal_size_min 0.142
_refine_diff_density_max 0.333
_refine_diff_density_min -0.21
_refine_diff_density_rms 0.039
_refine_ls_extinction_coef 0.00093(6)
_refine_ls_extinction_expression Fc^*^=kFc[1+0.001xFc^2^\l^3^/sin(2\q)]^-1/4^
_refine_ls_extinction_method 'SHELXL-2018/3 (Sheldrick 2018)'
_refine_ls_goodness_of_fit_ref 1.026
_refine_ls_hydrogen_treatment constr
_refine_ls_matrix_type full
_refine_ls_number_parameters 495
_refine_ls_number_reflns 9406
_refine_ls_number_restraints 19
_refine_ls_restrained_S_all 1.028
_refine_ls_R_factor_all 0.0259
_refine_ls_R_factor_gt 0.0248
_refine_ls_shift/su_max 0.001
_refine_ls_shift/su_mean 0
_refine_ls_structure_factor_coef Fsqd
_refine_ls_weighting_details 'w=1/[\s^2^(Fo^2^)+(0.0378P)^2^+0.8760P] where P=(Fo^2^+2Fc^2^)/3'
_refine_ls_weighting_scheme calc
_refine_ls_wR_factor_gt 0.0672
_refine_ls_wR_factor_ref 0.0679
_reflns_Friedel_coverage 0
_reflns_number_gt 9057
_reflns_number_total 9406
_reflns_threshold_expression 'I > 2\s(I)'
_cod_data_source_file d3cc01216f2.cif
_cod_data_source_block 22EH075_AL491
_cod_depositor_comments 'Adding full bibliography for 7131535--7131539.cif.'
_cod_database_code 7131536
_shelx_estimated_absorpt_t_min 0.303
_shelx_estimated_absorpt_t_max 0.421
_shelx_shelxl_version_number 2018/3
_smtbx_masks_void_probe_radius 1.5
_smtbx_masks_void_truncation_radius 1.5

loop_
_symmetry_equiv_pos_as_xyz
'x, y, z'
'-x, -y, -z'

loop_
_atom_site_label
_atom_site_type_symbol
_atom_site_fract_x
_atom_site_fract_y
_atom_site_fract_z
_atom_site_U_iso_or_equiv
_atom_site_adp_type
_atom_site_occupancy
_atom_site_site_symmetry_order
_atom_site_calc_flag
_atom_site_refinement_flags_posn
_atom_site_refinement_flags_adp
_atom_site_refinement_flags_occupancy
_atom_site_disorder_assembly
_atom_site_disorder_group
Co2 Co 0.32509(2) 0.41348(2) 0.20677(2) 0.02386(7) Uani 1 1 d . . . . .
Co1 Co 0.56040(2) 0.20482(2) 0.37276(2) 0.02507(7) Uani 1 1 d . . . . .
Si8 Si 0.29508(4) 0.04228(3) 0.28028(3) 0.02938(9) Uani 1 1 d . . . . .
Si6 Si 0.03051(5) 0.26897(3) 0.11054(3) 0.03254(10) Uani 1 1 d . . . . .
Si5 Si 0.26641(5) 0.24008(3) 0.02916(3) 0.03248(10) Uani 1 1 d . . . . .
Si2 Si 0.88537(4) 0.28442(3) 0.45070(3) 0.03362(10) Uani 1 1 d . . . . .
Si4 Si 0.26467(5) 0.56966(3) 0.15789(3) 0.03448(10) Uani 1 1 d . . . . .
Si7 Si 0.53619(5) 0.04316(3) 0.19858(3) 0.03305(10) Uani 1 1 d . . . . .
Si3 Si 0.57405(5) 0.57093(3) 0.22573(3) 0.03607(11) Uani 1 1 d . . . . .
Si1 Si 0.73780(5) 0.15124(3) 0.50590(3) 0.03991(11) Uani 1 1 d . U . . .
Na2 Na 0.31100(7) 0.18344(5) 0.19032(4) 0.04009(15) Uani 1 1 d . . . . .
Na1 Na 0.6014(8) 0.3872(4) 0.6409(3) 0.0425(9) Uani 0.742(19) 1 d . . P A 1
F2 F 0.50220(9) 0.30381(6) 0.26239(5) 0.02976(19) Uani 1 1 d . . . . .
F1 F 0.42655(11) 0.33752(6) 0.52033(5) 0.0373(2) Uani 1 1 d . . . . .
F3 F 0.24887(11) 0.51501(7) 0.39137(6) 0.0389(2) Uani 1 1 d . . . . .
N3 N 0.20971(13) 0.29406(9) 0.11580(7) 0.0279(3) Uani 1 1 d . . . . .
N4 N 0.44411(14) 0.09640(9) 0.26702(8) 0.0286(3) Uani 1 1 d . . . . .
N2 N 0.39271(14) 0.53574(9) 0.21231(8) 0.0311(3) Uani 1 1 d . . . . .
C12 C 0.44688(15) 0.34672(10) 0.33004(9) 0.0242(3) Uani 1 1 d . . . . .
N1 N 0.73742(14) 0.21357(10) 0.44871(10) 0.0387(3) Uani 1 1 d . . . . .
C10 C 0.32219(16) 0.44756(10) 0.38921(9) 0.0277(3) Uani 1 1 d . . . . .
C7 C 0.46923(15) 0.31387(10) 0.39032(9) 0.0253(3) Uani 1 1 d . . . . .
C11 C 0.37301(16) 0.40986(10) 0.32101(9) 0.0255(3) Uani 1 1 d . . . . .
C9 C 0.33750(16) 0.42639(10) 0.45649(9) 0.0288(3) Uani 1 1 d . . . . .
H9 H 0.300524 0.455399 0.501832 0.035 Uiso 1 1 calc R U . . .
C8 C 0.41079(16) 0.35975(10) 0.45264(9) 0.0272(3) Uani 1 1 d . . . . .
C30 C 0.12720(18) 0.05389(13) 0.21735(12) 0.0417(4) Uani 1 1 d . . . . .
H30A H 0.124682 0.118672 0.238988 0.062 Uiso 1 1 calc R U . . .
H30C H 0.043448 0.018149 0.221832 0.062 Uiso 1 1 calc R U . . .
H30B H 0.126097 0.030902 0.158466 0.062 Uiso 1 1 calc R U . . .
C6 C 0.83342(19) 0.36052(12) 0.40060(12) 0.0388(4) Uani 1 1 d . . . . .
H6A H 0.771386 0.322737 0.343261 0.058 Uiso 1 1 calc R U . . .
H6B H 0.919602 0.397283 0.3993 0.058 Uiso 1 1 calc R U . . .
H6C H 0.782071 0.401407 0.432999 0.058 Uiso 1 1 calc R U . . .
C29 C 0.29364(19) 0.09527(13) 0.39188(11) 0.0390(4) Uani 1 1 d . . . . .
H29A H 0.299784 0.161004 0.410293 0.059 Uiso 1 1 calc R U . . .
H29B H 0.375608 0.086934 0.426972 0.059 Uiso 1 1 calc R U . . .
H29C H 0.204782 0.065689 0.396943 0.059 Uiso 1 1 calc R U . . .
C26 C 0.4122(2) -0.04400(13) 0.09390(11) 0.0457(4) Uani 1 1 d . . . . .
H26A H 0.328843 -0.021144 0.079113 0.069 Uiso 1 1 calc R U . . .
H26B H 0.38067 -0.101894 0.096987 0.069 Uiso 1 1 calc R U . . .
H26C H 0.462629 -0.054329 0.051117 0.069 Uiso 1 1 calc R U . . .
C1 C 0.6469(2) 0.02729(12) 0.44166(12) 0.0451(4) Uani 1 1 d . . . . .
H1A H 0.558234 0.020864 0.401152 0.068 Uiso 1 1 calc R U . . .
H1B H 0.624538 -0.000234 0.478327 0.068 Uiso 1 1 calc R U . . .
H1C H 0.710142 -0.004035 0.411687 0.068 Uiso 1 1 calc R U . . .
C24 C 0.0073(2) 0.31629(15) 0.21773(12) 0.0482(5) Uani 1 1 d . . . . .
H24A H 0.062003 0.29086 0.251408 0.072 Uiso 1 1 calc R U . . .
H24B H -0.094269 0.299523 0.21364 0.072 Uiso 1 1 calc R U . . .
H24C H 0.041883 0.383331 0.2444 0.072 Uiso 1 1 calc R U . . .
C23 C -0.0495(2) 0.14156(13) 0.06074(12) 0.0467(4) Uani 1 1 d . . . . .
H23A H -0.040892 0.114251 0.003736 0.07 Uiso 1 1 calc R U . . .
H23B H -0.150712 0.129823 0.058629 0.07 Uiso 1 1 calc R U . . .
H23C H 0.001453 0.114218 0.093914 0.07 Uiso 1 1 calc R U . . .
C25 C 0.6500(2) 0.13065(14) 0.17967(13) 0.0487(5) Uani 1 1 d . . . . .
H25A H 0.589337 0.163122 0.157275 0.073 Uiso 1 1 calc R U . . .
H25B H 0.699626 0.099817 0.139278 0.073 Uiso 1 1 calc R U . . .
H25C H 0.72051 0.174727 0.232558 0.073 Uiso 1 1 calc R U . . .
C17 C 0.2040(2) 0.49198(13) 0.04340(11) 0.0441(4) Uani 1 1 d . . . . .
H17A H 0.286209 0.490736 0.021003 0.066 Uiso 1 1 calc R U . . .
H17B H 0.133543 0.514544 0.014674 0.066 Uiso 1 1 calc R U . . .
H17C H 0.16024 0.429835 0.034357 0.066 Uiso 1 1 calc R U . . .
C4 C 1.0030(2) 0.36439(14) 0.55914(13) 0.0489(5) Uani 1 1 d . . . . .
H4A H 0.944223 0.39419 0.593756 0.073 Uiso 1 1 calc R U . . .
H4B H 1.072924 0.411204 0.556321 0.073 Uiso 1 1 calc R U . . .
H4C H 1.053388 0.329515 0.58397 0.073 Uiso 1 1 calc R U . . .
C20 C 0.1453(2) 0.22257(14) -0.07326(11) 0.0505(5) Uani 1 1 d . . . . .
H20A H 0.186736 0.192513 -0.118445 0.076 Uiso 1 1 calc R U . . .
H20B H 0.134572 0.28218 -0.070973 0.076 Uiso 1 1 calc R U . . .
H20C H 0.051445 0.18386 -0.083921 0.076 Uiso 1 1 calc R U . . .
C16 C 0.3266(3) 0.68868(13) 0.16911(13) 0.0580(6) Uani 1 1 d . . . . .
H16A H 0.366393 0.731215 0.228667 0.087 Uiso 1 1 calc R U . . .
H16B H 0.245459 0.70708 0.143986 0.087 Uiso 1 1 calc R U . . .
H16C H 0.400299 0.69009 0.140561 0.087 Uiso 1 1 calc R U . . .
C22 C -0.0878(2) 0.31380(15) 0.04818(14) 0.0515(5) Uani 1 1 d . . . . .
H22A H -0.056473 0.380952 0.073446 0.077 Uiso 1 1 calc R U . . .
H22B H -0.186851 0.29541 0.047962 0.077 Uiso 1 1 calc R U . . .
H22C H -0.081997 0.288465 -0.009493 0.077 Uiso 1 1 calc R U . . .
C28 C 0.2722(2) -0.08387(12) 0.24710(14) 0.0501(5) Uani 1 1 d . . . . .
H28A H 0.252338 -0.115555 0.186133 0.075 Uiso 1 1 calc R U . . .
H28B H 0.192138 -0.107278 0.263484 0.075 Uiso 1 1 calc R U . . .
H28C H 0.35998 -0.094871 0.274308 0.075 Uiso 1 1 calc R U . . .
C21 C 0.2823(2) 0.12119(13) 0.01484(12) 0.0476(4) Uani 1 1 d . . . . .
H21A H 0.366759 0.12603 0.057395 0.071 Uiso 1 1 calc R U . . .
H21B H 0.291765 0.086789 -0.041077 0.071 Uiso 1 1 calc R U . . .
H21C H 0.196499 0.089092 0.020763 0.071 Uiso 1 1 calc R U . . .
C14 C 0.6527(2) 0.69144(13) 0.31061(12) 0.0486(5) Uani 1 1 d . . . . .
H14A H 0.595668 0.732126 0.299624 0.073 Uiso 1 1 calc R U . . .
H14B H 0.751314 0.712537 0.311464 0.073 Uiso 1 1 calc R U . . .
H14C H 0.652247 0.692411 0.364949 0.073 Uiso 1 1 calc R U . . .
C15 C 0.6176(2) 0.56987(16) 0.12992(13) 0.0578(5) Uani 1 1 d . . . . .
H15A H 0.582467 0.507513 0.08444 0.087 Uiso 1 1 calc R U . . .
H15B H 0.721484 0.589807 0.142113 0.087 Uiso 1 1 calc R U . . .
H15C H 0.571717 0.611738 0.11297 0.087 Uiso 1 1 calc R U . . .
C13 C 0.6730(2) 0.49634(14) 0.25969(14) 0.0505(5) Uani 1 1 d . . . . .
H13A H 0.662127 0.502257 0.313933 0.076 Uiso 1 1 calc R U . . .
H13B H 0.774622 0.515386 0.264991 0.076 Uiso 1 1 calc R U . . .
H13C H 0.634145 0.432243 0.217981 0.076 Uiso 1 1 calc R U . . .
C5 C 0.9998(2) 0.21775(15) 0.39314(15) 0.0558(5) Uani 1 1 d . . . . .
H5A H 1.030541 0.177799 0.418458 0.084 Uiso 1 1 calc R U . . .
H5B H 1.083989 0.260327 0.396543 0.084 Uiso 1 1 calc R U . . .
H5C H 0.944789 0.180199 0.334269 0.084 Uiso 1 1 calc R U . . .
C18 C 0.1060(2) 0.56797(16) 0.19942(13) 0.0523(5) Uani 1 1 d . . . . .
H18A H 0.079457 0.509663 0.202722 0.078 Uiso 1 1 calc R U . . .
H18B H 0.025371 0.574443 0.161833 0.078 Uiso 1 1 calc R U . . .
H18C H 0.130118 0.618928 0.255398 0.078 Uiso 1 1 calc R U . . .
C27 C 0.6611(2) -0.01803(16) 0.23565(12) 0.0524(5) Uani 1 1 d . . . . .
H27A H 0.728565 0.02481 0.290148 0.079 Uiso 1 1 calc R U . . .
H27B H 0.714027 -0.041895 0.195038 0.079 Uiso 1 1 calc R U . . .
H27C H 0.606214 -0.069072 0.241195 0.079 Uiso 1 1 calc R U . . .
C19 C 0.4475(2) 0.30333(15) 0.04094(13) 0.0543(5) Uani 1 1 d . . . . .
H19A H 0.445015 0.365291 0.046765 0.081 Uiso 1 1 calc R U . . .
H19B H 0.477465 0.270596 -0.00865 0.081 Uiso 1 1 calc R U . . .
H19C H 0.515617 0.307459 0.090902 0.081 Uiso 1 1 calc R U . . .
C3 C 0.6297(8) 0.1947(4) 0.5849(3) 0.0488(9) Uani 0.742(19) 1 d . U P A 1
H3B H 0.630184 0.158933 0.617503 0.073 Uiso 0.742(19) 1 calc R U P A 1
H3A H 0.673388 0.2597 0.622847 0.073 Uiso 0.742(19) 1 calc R U P A 1
H3C H 0.530957 0.187525 0.554435 0.073 Uiso 0.742(19) 1 calc R U P A 1
C2 C 0.9147(4) 0.1607(6) 0.5741(6) 0.0633(17) Uani 0.742(19) 1 d . U P A 1
H2A H 0.981473 0.146277 0.540485 0.095 Uiso 0.742(19) 1 calc R U P A 1
H2B H 0.903577 0.117484 0.598848 0.095 Uiso 0.742(19) 1 calc R U P A 1
H2C H 0.95212 0.22346 0.618778 0.095 Uiso 0.742(19) 1 calc R U P A 1
C2A C 0.9292(13) 0.1301(11) 0.5391(12) 0.054(3) Uani 0.258(19) 1 d . U P A 2
H2AA H 0.960108 0.100961 0.48913 0.081 Uiso 0.258(19) 1 calc R U P A 2
H2AB H 0.924473 0.089934 0.567398 0.081 Uiso 0.258(19) 1 calc R U P A 2
H2AC H 0.997672 0.188981 0.577313 0.081 Uiso 0.258(19) 1 calc R U P A 2
C3A C 0.683(3) 0.2091(13) 0.5933(10) 0.055(4) Uani 0.258(19) 1 d . U P A 2
H3AA H 0.682684 0.173991 0.626471 0.083 Uiso 0.258(19) 1 calc R U P A 2
H3AC H 0.748716 0.269913 0.627653 0.083 Uiso 0.258(19) 1 calc R U P A 2
H3AB H 0.586107 0.216101 0.57513 0.083 Uiso 0.258(19) 1 calc R U P A 2
Na1A Na 0.627(3) 0.3830(14) 0.6343(11) 0.053(4) Uani 0.258(19) 1 d . . P A 2

loop_
_atom_site_aniso_label
_atom_site_aniso_U_11
_atom_site_aniso_U_22
_atom_site_aniso_U_33
_atom_site_aniso_U_23
_atom_site_aniso_U_13
_atom_site_aniso_U_12
Co2 0.02530(13) 0.02441(12) 0.02037(12) 0.01086(10) 0.00271(9) 0.00420(9)
Co1 0.02264(12) 0.02595(13) 0.02666(13) 0.01323(10) 0.00392(9) 0.00562(9)
Si8 0.0276(2) 0.0256(2) 0.0336(2) 0.01286(17) 0.00720(17) 0.00538(16)
Si6 0.0259(2) 0.0380(2) 0.0282(2) 0.01428(18) 0.00190(17) 0.00089(17)
Si5 0.0372(2) 0.0328(2) 0.0227(2) 0.00910(17) 0.00694(17) 0.00609(18)
Si2 0.0224(2) 0.0329(2) 0.0430(2) 0.01724(19) 0.00426(18) 0.00494(17)
Si4 0.0456(3) 0.0315(2) 0.0254(2) 0.01427(18) 0.00286(18) 0.01232(19)
Si7 0.0306(2) 0.0359(2) 0.0279(2) 0.00809(18) 0.00857(17) 0.01133(18)
Si3 0.0351(2) 0.0367(2) 0.0316(2) 0.01689(19) 0.00344(18) -0.00226(19)
Si1 0.0355(2) 0.0390(2) 0.0444(3) 0.0259(2) -0.0021(2) 0.00450(19)
Na2 0.0411(4) 0.0381(4) 0.0345(3) 0.0150(3) 0.0041(3) 0.0028(3)
Na1 0.058(2) 0.0355(10) 0.0237(9) 0.0098(8) 0.0035(11) 0.0036(12)
F2 0.0332(5) 0.0339(5) 0.0263(4) 0.0137(4) 0.0130(4) 0.0123(4)
F1 0.0516(6) 0.0398(5) 0.0249(4) 0.0191(4) 0.0104(4) 0.0099(4)
F3 0.0470(6) 0.0380(5) 0.0391(5) 0.0182(4) 0.0157(4) 0.0237(4)
N3 0.0268(6) 0.0292(6) 0.0214(6) 0.0086(5) 0.0027(5) 0.0018(5)
N4 0.0269(6) 0.0268(6) 0.0291(6) 0.0091(5) 0.0079(5) 0.0075(5)
N2 0.0342(7) 0.0299(7) 0.0273(6) 0.0159(5) 0.0011(5) 0.0031(5)
C12 0.0232(7) 0.0251(7) 0.0197(6) 0.0066(6) 0.0056(5) 0.0029(6)
N1 0.0246(7) 0.0413(8) 0.0523(9) 0.0302(7) -0.0008(6) 0.0030(6)
C10 0.0273(8) 0.0245(7) 0.0284(7) 0.0098(6) 0.0047(6) 0.0077(6)
C7 0.0242(7) 0.0242(7) 0.0235(7) 0.0100(6) 0.0022(6) 0.0021(6)
C11 0.0252(7) 0.0258(7) 0.0226(7) 0.0106(6) 0.0031(6) 0.0031(6)
C9 0.0320(8) 0.0281(7) 0.0229(7) 0.0076(6) 0.0092(6) 0.0055(6)
C8 0.0310(8) 0.0278(7) 0.0199(7) 0.0122(6) 0.0023(6) 0.0007(6)
C30 0.0299(9) 0.0484(10) 0.0459(10) 0.0230(8) 0.0067(7) 0.0063(8)
C6 0.0324(9) 0.0391(9) 0.0483(10) 0.0229(8) 0.0130(8) 0.0060(7)
C29 0.0370(9) 0.0450(10) 0.0416(9) 0.0225(8) 0.0161(8) 0.0116(8)
C26 0.0474(11) 0.0426(10) 0.0339(9) 0.0056(8) 0.0074(8) 0.0111(8)
C1 0.0621(12) 0.0367(9) 0.0449(10) 0.0234(8) 0.0179(9) 0.0172(9)
C24 0.0341(10) 0.0639(12) 0.0374(10) 0.0159(9) 0.0119(8) 0.0007(9)
C23 0.0380(10) 0.0446(10) 0.0436(10) 0.0185(8) -0.0021(8) -0.0081(8)
C25 0.0416(10) 0.0554(11) 0.0435(10) 0.0132(9) 0.0216(8) 0.0068(9)
C17 0.0514(11) 0.0472(10) 0.0286(8) 0.0152(8) 0.0016(8) 0.0159(9)
C4 0.0358(10) 0.0482(11) 0.0499(11) 0.0186(9) -0.0020(8) 0.0016(8)
C20 0.0694(14) 0.0509(11) 0.0244(8) 0.0122(8) 0.0072(8) 0.0167(10)
C16 0.0927(17) 0.0371(10) 0.0438(11) 0.0233(9) 0.0058(11) 0.0190(11)
C22 0.0352(10) 0.0643(13) 0.0565(12) 0.0322(11) 0.0043(9) 0.0126(9)
C28 0.0551(12) 0.0304(9) 0.0612(12) 0.0191(9) 0.0146(10) 0.0060(8)
C21 0.0602(12) 0.0416(10) 0.0393(10) 0.0135(8) 0.0152(9) 0.0188(9)
C14 0.0470(11) 0.0421(10) 0.0421(10) 0.0147(8) 0.0039(8) -0.0083(8)
C15 0.0585(13) 0.0661(14) 0.0438(11) 0.0237(10) 0.0173(10) -0.0029(11)
C13 0.0333(10) 0.0520(11) 0.0582(12) 0.0257(10) -0.0008(9) 0.0026(8)
C5 0.0410(11) 0.0504(12) 0.0747(15) 0.0225(11) 0.0189(10) 0.0179(9)
C18 0.0497(11) 0.0619(13) 0.0430(10) 0.0191(10) 0.0102(9) 0.0227(10)
C27 0.0538(12) 0.0666(13) 0.0406(10) 0.0182(9) 0.0168(9) 0.0368(11)
C19 0.0481(11) 0.0571(12) 0.0490(11) 0.0121(10) 0.0248(9) 0.0035(9)
C3 0.063(3) 0.036(2) 0.0306(16) 0.0086(14) 0.0004(14) 0.002(2)
C2 0.0437(18) 0.080(3) 0.077(4) 0.056(3) -0.0021(19) 0.0132(18)
C2A 0.049(4) 0.052(5) 0.060(5) 0.032(4) -0.003(3) 0.015(3)
C3A 0.076(9) 0.040(6) 0.043(5) 0.019(4) 0.009(6) 0.008(6)
Na1A 0.054(6) 0.049(5) 0.056(6) 0.035(5) -0.001(4) 0.000(3)

loop_
_atom_type_symbol
_atom_type_description
_atom_type_scat_dispersion_real
_atom_type_scat_dispersion_imag
_atom_type_scat_source
C C 0.0181 0.0091 'International Tables Vol C Tables 4.2.6.8 and 6.1.1.4'
H H 0 0 'International Tables Vol C Tables 4.2.6.8 and 6.1.1.4'
Co Co -2.3653 3.6143 'International Tables Vol C Tables 4.2.6.8 and 6.1.1.4'
F F 0.0727 0.0534 'International Tables Vol C Tables 4.2.6.8 and 6.1.1.4'
N N 0.0311 0.018 'International Tables Vol C Tables 4.2.6.8 and 6.1.1.4'
Na Na 0.1353 0.1239 'International Tables Vol C Tables 4.2.6.8 and 6.1.1.4'
Si Si 0.2541 0.3302 'International Tables Vol C Tables 4.2.6.8 and 6.1.1.4'

loop_
_exptl_crystal_face_index_h
_exptl_crystal_face_index_k
_exptl_crystal_face_index_l
_exptl_crystal_face_perp_dist
-1 0 0 0.1144
0 1 1 0.1071
-1 1 1 0.0981
-1 0 1 0.0863
1 0 -1 0.0903
0 0 1 0.0886
0 0 -1 0.0985
-1 -1 1 0.1168
1 0 1 0.0847
0 -1 1 0.0591
-1 -1 0 0.1236
1 -1 1 0.0891
0 -1 0 0.1001
1 -1 0 0.0949
4 -6 -6 0.0962
1 -6 -6 0.0925
4 2 -10 0.0819
-3 -2 11 0.0721
6 2 -3 0.0827
-2 -1 -8 0.0943
2 6 -12 0.0776
-1 3 -11 0.0957
5 5 -7 0.0758
4 8 -5 0.0809
-3 6 -9 0.0968
-1 10 -9 0.0794
-3 10 -3 0.0852
1 9 -1 0.0897
-6 5 -3 0.0849

loop_
_geom_angle_atom_site_label_1
_geom_angle_atom_site_label_2
_geom_angle_atom_site_label_3
_geom_angle
_geom_angle_site_symmetry_1
_geom_angle_site_symmetry_3
_geom_angle_publ_flag
Na1 Co2 Na1A 4.9(5) 2_666 2_666 ?
N3 Co2 Na1 159.16(14) . 2_666 ?
N3 Co2 C11 112.00(5) . . ?
N3 Co2 Na1A 154.3(4) . 2_666 ?
N2 Co2 Na1 49.80(13) . 2_666 ?
N2 Co2 N3 133.95(5) . . ?
N2 Co2 C11 113.92(6) . . ?
N2 Co2 Na1A 52.4(4) . 2_666 ?
C11 Co2 Na1 67.63(13) . 2_666 ?
C11 Co2 Na1A 67.1(4) . 2_666 ?
N4 Co1 Na2 47.51(4) . . ?
N4 Co1 C7 109.96(5) . . ?
N1 Co1 Na2 160.92(5) . . ?
N1 Co1 N4 127.46(6) . . ?
N1 Co1 C7 122.55(6) . . ?
C7 Co1 Na2 65.61(4) . . ?
N4 Si8 Na2 52.53(5) . . ?
N4 Si8 C30 110.76(7) . . ?
N4 Si8 C29 111.26(7) . . ?
N4 Si8 C28 115.18(8) . . ?
C30 Si8 Na2 59.19(6) . . ?
C29 Si8 Na2 115.56(6) . . ?
C29 Si8 C30 106.22(8) . . ?
C29 Si8 C28 107.37(9) . . ?
C28 Si8 Na2 136.86(7) . . ?
C28 Si8 C30 105.52(9) . . ?
N3 Si6 C24 110.63(7) . . ?
N3 Si6 C23 111.61(8) . . ?
N3 Si6 C22 115.36(8) . . ?
C24 Si6 C23 107.01(9) . . ?
C24 Si6 C22 106.71(10) . . ?
C22 Si6 C23 105.01(9) . . ?
N3 Si5 Na2 57.00(5) . . ?
N3 Si5 C20 115.27(8) . . ?
N3 Si5 C21 111.16(8) . . ?
N3 Si5 C19 111.33(8) . . ?
C20 Si5 Na2 146.76(7) . . ?
C20 Si5 C21 104.96(9) . . ?
C21 Si5 Na2 58.63(6) . . ?
C19 Si5 Na2 104.83(8) . . ?
C19 Si5 C20 107.65(10) . . ?
C19 Si5 C21 105.85(10) . . ?
N1 Si2 C6 111.23(7) . . ?
N1 Si2 C4 113.82(9) . . ?
N1 Si2 C5 111.76(9) . . ?
C6 Si2 C4 105.28(9) . . ?
C5 Si2 C6 107.23(10) . . ?
C5 Si2 C4 107.08(10) . . ?
N2 Si4 C17 112.06(8) . . ?
N2 Si4 C16 113.55(9) . . ?
N2 Si4 C18 108.72(8) . . ?
N2 Si4 Na1A 48.9(4) . 2_666 ?
C17 Si4 Na1 152.35(13) . 2_666 ?
C17 Si4 C16 106.82(9) . . ?
C17 Si4 C18 108.43(10) . . ?
C17 Si4 Na1A 154.1(3) . 2_666 ?
C16 Si4 Na1 97.89(13) . 2_666 ?
C16 Si4 C18 107.04(11) . . ?
C16 Si4 Na1A 98.0(3) . 2_666 ?
C18 Si4 Na1 74.90(15) . 2_666 ?
C18 Si4 Na1A 70.0(4) . 2_666 ?
N4 Si7 Na2 49.03(5) . . ?
N4 Si7 C26 112.05(8) . . ?
N4 Si7 C25 109.77(8) . . ?
N4 Si7 C27 115.15(8) . . ?
C26 Si7 Na2 86.57(6) . . ?
C25 Si7 Na2 79.41(7) . . ?
C25 Si7 C26 107.43(9) . . ?
C27 Si7 Na2 163.47(6) . . ?
C27 Si7 C26 106.34(9) . . ?
C27 Si7 C25 105.63(10) . . ?
N2 Si3 Na1 49.55(12) . 2_666 ?
N2 Si3 C14 111.31(8) . . ?
N2 Si3 C15 114.20(9) . . ?
N2 Si3 C13 110.23(8) . . ?
N2 Si3 Na1A 47.9(3) . 2_666 ?
C14 Si3 Na1 70.32(13) . 2_666 ?
C14 Si3 Na1A 70.9(3) . 2_666 ?
C15 Si3 Na1 154.64(16) . 2_666 ?
C15 Si3 C14 106.45(10) . . ?
C15 Si3 Na1A 152.6(4) . 2_666 ?
C13 Si3 Na1 96.83(15) . 2_666 ?
C13 Si3 C14 106.29(10) . . ?
C13 Si3 C15 107.98(11) . . ?
C13 Si3 Na1A 98.6(4) . 2_666 ?
N1 Si1 C1 113.61(8) . . ?
N1 Si1 C3 109.7(2) . . ?
N1 Si1 C2 116.59(14) . . ?
N1 Si1 C2A 111.1(4) . . ?
N1 Si1 C3A 108.9(7) . . ?
C1 Si1 C3 104.4(2) . . ?
C1 Si1 C2 108.4(3) . . ?
C1 Si1 C2A 94.8(5) . . ?
C2 Si1 C3 103.0(3) . . ?
C3A Si1 C1 116.7(7) . . ?
C3A Si1 C2A 111.1(6) . . ?
Si8 Na2 Co1 53.123(13) . . ?
Si8 Na2 Si5 155.66(2) . . ?
Si8 Na2 Si7 53.893(15) . . ?
Si5 Na2 Co1 144.65(2) . . ?
Si5 Na2 Si7 117.20(2) . . ?
Si7 Na2 Co1 53.824(13) . . ?
F2 Na2 Co1 58.41(3) . . ?
F2 Na2 Si8 111.50(3) . . ?
F2 Na2 Si5 89.22(3) . . ?
F2 Na2 Si7 88.03(3) . . ?
F2 Na2 N3 84.34(4) . . ?
F2 Na2 N4 87.50(4) . . ?
F2 Na2 C12 30.80(4) . . ?
F2 Na2 C30 139.61(5) . . ?
F2 Na2 C21 108.40(5) . . ?
N3 Na2 Co1 139.89(3) . . ?
N3 Na2 Si8 156.81(4) . . ?
N3 Na2 Si5 30.91(3) . . ?
N3 Na2 Si7 146.98(4) . . ?
N3 Na2 C30 123.12(5) . . ?
N3 Na2 C21 63.27(5) . . ?
N4 Na2 Co1 33.79(3) . . ?
N4 Na2 Si8 31.06(3) . . ?
N4 Na2 Si5 146.61(4) . . ?
N4 Na2 Si7 29.50(3) . . ?
N4 Na2 N3 171.42(5) . . ?
N4 Na2 C12 88.94(5) . . ?
N4 Na2 C30 65.23(5) . . ?
N4 Na2 C21 117.28(5) . . ?
C12 Na2 Co1 55.17(3) . . ?
C12 Na2 Si8 99.64(4) . . ?
C12 Na2 Si5 104.65(4) . . ?
C12 Na2 Si7 103.82(4) . . ?
C12 Na2 N3 85.41(4) . . ?
C12 Na2 C30 115.19(5) . . ?
C12 Na2 C21 133.75(6) . . ?
C30 Na2 Co1 84.78(4) . . ?
C30 Na2 Si8 34.60(4) . . ?
C30 Na2 Si5 130.02(4) . . ?
C30 Na2 Si7 82.00(4) . . ?
C30 Na2 C21 110.46(6) . . ?
C21 Na2 Co1 138.49(5) . . ?
C21 Na2 Si8 122.79(4) . . ?
C21 Na2 Si5 34.20(4) . . ?
C21 Na2 Si7 89.15(4) . . ?
Co2 Na1 Si4 56.49(8) 2_666 2_666 ?
Si3 Na1 Co2 59.32(10) 2_666 2_666 ?
Si3 Na1 Si4 55.30(9) 2_666 2_666 ?
F1 Na1 Co2 124.5(3) . 2_666 ?
F1 Na1 Si4 154.7(3) . 2_666 ?
F1 Na1 Si3 101.7(3) . 2_666 ?
F1 Na1 F3 94.0(2) . 2_666 ?
F1 Na1 N2 132.6(3) . 2_666 ?
F1 Na1 C10 83.8(2) . 2_666 ?
F1 Na1 C11 93.2(2) . 2_666 ?
F1 Na1 C14 80.1(2) . 2_666 ?
F1 Na1 C3 87.4(2) . . ?
F3 Na1 Co2 73.98(16) 2_666 2_666 ?
F3 Na1 Si4 109.2(2) 2_666 2_666 ?
F3 Na1 Si3 131.6(2) 2_666 2_666 ?
F3 Na1 N2 109.7(2) 2_666 2_666 ?
F3 Na1 C10 27.08(9) 2_666 2_666 ?
F3 Na1 C11 49.68(14) 2_666 2_666 ?
F3 Na1 C14 160.7(3) 2_666 2_666 ?
F3 Na1 C3 116.9(3) 2_666 . ?
N2 Na1 Co2 38.06(8) 2_666 2_666 ?
N2 Na1 Si4 29.65(8) 2_666 2_666 ?
N2 Na1 Si3 32.74(10) 2_666 2_666 ?
N2 Na1 C10 98.9(2) 2_666 2_666 ?
N2 Na1 C11 74.46(16) 2_666 2_666 ?
N2 Na1 C14 63.93(17) 2_666 2_666 ?
N2 Na1 C3 114.6(3) 2_666 . ?
C10 Na1 Co2 60.95(12) 2_666 2_666 ?
C10 Na1 Si4 112.31(17) 2_666 2_666 ?
C10 Na1 Si3 109.6(2) 2_666 2_666 ?
C10 Na1 C11 26.35(7) 2_666 2_666 ?
C10 Na1 C14 133.6(3) 2_666 2_666 ?
C11 Na1 Co2 38.17(8) 2_666 2_666 ?
C11 Na1 Si4 94.25(13) 2_666 2_666 ?
C11 Na1 Si3 83.65(16) 2_666 2_666 ?
C11 Na1 C14 111.9(2) 2_666 2_666 ?
C14 Na1 Co2 94.09(17) 2_666 2_666 ?
C14 Na1 Si4 74.70(15) 2_666 2_666 ?
C14 Na1 Si3 34.84(9) 2_666 2_666 ?
C3 Na1 Co2 146.8(3) . 2_666 ?
C3 Na1 Si4 90.8(2) . 2_666 ?
C3 Na1 Si3 109.4(2) . 2_666 ?
C3 Na1 C10 141.0(3) . 2_666 ?
C3 Na1 C11 166.6(3) . 2_666 ?
C3 Na1 C14 81.4(2) . 2_666 ?
C12 F2 Na2 94.98(7) . . ?
C8 F1 Na1 132.8(2) . . ?
C8 F1 Na1A 128.4(6) . . ?
C10 F3 Na1 102.9(2) . 2_666 ?
C10 F3 Na1A 109.3(7) . 2_666 ?
Co2 N3 Na2 97.00(5) . . ?
Si6 N3 Co2 115.08(7) . . ?
Si6 N3 Na2 100.35(6) . . ?
Si5 N3 Co2 120.62(7) . . ?
Si5 N3 Si6 120.60(7) . . ?
Si5 N3 Na2 92.09(5) . . ?
Co1 N4 Na2 98.70(5) . . ?
Si8 N4 Co1 111.47(7) . . ?
Si8 N4 Si7 125.25(8) . . ?
Si8 N4 Na2 96.41(6) . . ?
Si7 N4 Co1 116.15(7) . . ?
Si7 N4 Na2 101.47(6) . . ?
Co2 N2 Na1 92.14(17) . 2_666 ?
Co2 N2 Na1A 91.3(5) . 2_666 ?
Si4 N2 Co2 113.96(7) . . ?
Si4 N2 Si3 122.64(8) . . ?
Si4 N2 Na1 105.94(19) . 2_666 ?
Si4 N2 Na1A 101.4(5) . 2_666 ?
Si3 N2 Co2 116.51(7) . . ?
Si3 N2 Na1 97.71(19) . 2_666 ?
Si3 N2 Na1A 102.9(5) . 2_666 ?
F2 C12 Na2 54.23(6) . . ?
C7 C12 Na2 99.29(9) . . ?
C7 C12 F2 114.25(12) . . ?
C11 C12 Na2 105.48(9) . . ?
C11 C12 F2 113.72(12) . . ?
C11 C12 C7 131.89(13) . . ?
Si2 N1 Co1 114.81(7) . . ?
Si1 N1 Co1 119.84(8) . . ?
Si1 N1 Si2 125.34(8) . . ?
F3 C10 Na1 50.05(16) . 2_666 ?
C11 C10 Na1 80.31(15) . 2_666 ?
C11 C10 F3 117.16(13) . . ?
C11 C10 Na1A 85.3(5) . 2_666 ?
C9 C10 Na1 137.78(14) . 2_666 ?
C9 C10 F3 115.90(13) . . ?
C9 C10 C11 126.94(14) . . ?
C9 C10 Na1A 136.1(4) . 2_666 ?
C12 C7 Co1 120.26(11) . . ?
C8 C7 Co1 130.10(11) . . ?
C8 C7 C12 109.40(13) . . ?
Co2 C11 Na1 74.20(11) . 2_666 ?
C12 C11 Co2 117.86(10) . . ?
C12 C11 Na1 144.80(17) . 2_666 ?
C10 C11 Co2 131.16(11) . . ?
C10 C11 Na1 73.34(15) . 2_666 ?
C10 C11 C12 109.74(13) . . ?
C10 C9 H9 122.8 . . ?
C8 C9 C10 114.49(13) . . ?
C8 C9 H9 122.8 . . ?
C7 C8 F1 117.58(13) . . ?
C9 C8 F1 115.00(13) . . ?
C9 C8 C7 127.42(13) . . ?
Si8 C30 H30A 109.5 . . ?
Si8 C30 H30C 109.5 . . ?
Si8 C30 H30B 109.5 . . ?
H30A C30 H30C 109.5 . . ?
H30A C30 H30B 109.5 . . ?
H30C C30 H30B 109.5 . . ?
Si2 C6 H6A 109.5 . . ?
Si2 C6 H6B 109.5 . . ?
Si2 C6 H6C 109.5 . . ?
H6A C6 H6B 109.5 . . ?
H6A C6 H6C 109.5 . . ?
H6B C6 H6C 109.5 . . ?
Si8 C29 H29A 109.5 . . ?
Si8 C29 H29B 109.5 . . ?
Si8 C29 H29C 109.5 . . ?
H29A C29 H29B 109.5 . . ?
H29A C29 H29C 109.5 . . ?
H29B C29 H29C 109.5 . . ?
Si7 C26 H26A 109.5 . . ?
Si7 C26 H26B 109.5 . . ?
Si7 C26 H26C 109.5 . . ?
H26A C26 H26B 109.5 . . ?
H26A C26 H26C 109.5 . . ?
H26B C26 H26C 109.5 . . ?
Si1 C1 H1A 109.5 . . ?
Si1 C1 H1B 109.5 . . ?
Si1 C1 H1C 109.5 . . ?
H1A C1 H1B 109.5 . . ?
H1A C1 H1C 109.5 . . ?
H1B C1 H1C 109.5 . . ?
Si6 C24 H24A 109.5 . . ?
Si6 C24 H24B 109.5 . . ?
Si6 C24 H24C 109.5 . . ?
H24A C24 H24B 109.5 . . ?
H24A C24 H24C 109.5 . . ?
H24B C24 H24C 109.5 . . ?
Si6 C23 H23A 109.5 . . ?
Si6 C23 H23B 109.5 . . ?
Si6 C23 H23C 109.5 . . ?
H23A C23 H23B 109.5 . . ?
H23A C23 H23C 109.5 . . ?
H23B C23 H23C 109.5 . . ?
Si7 C25 H25A 109.5 . . ?
Si7 C25 H25B 109.5 . . ?
Si7 C25 H25C 109.5 . . ?
H25A C25 H25B 109.5 . . ?
H25A C25 H25C 109.5 . . ?
H25B C25 H25C 109.5 . . ?
Si4 C17 H17A 109.5 . . ?
Si4 C17 H17B 109.5 . . ?
Si4 C17 H17C 109.5 . . ?
H17A C17 H17B 109.5 . . ?
H17A C17 H17C 109.5 . . ?
H17B C17 H17C 109.5 . . ?
Si2 C4 H4A 109.5 . . ?
Si2 C4 H4B 109.5 . . ?
Si2 C4 H4C 109.5 . . ?
H4A C4 H4B 109.5 . . ?
H4A C4 H4C 109.5 . . ?
H4B C4 H4C 109.5 . . ?
Si5 C20 H20A 109.5 . . ?
Si5 C20 H20B 109.5 . . ?
Si5 C20 H20C 109.5 . . ?
H20A C20 H20B 109.5 . . ?
H20A C20 H20C 109.5 . . ?
H20B C20 H20C 109.5 . . ?
Si4 C16 H16A 109.5 . . ?
Si4 C16 H16B 109.5 . . ?
Si4 C16 H16C 109.5 . . ?
H16A C16 H16B 109.5 . . ?
H16A C16 H16C 109.5 . . ?
H16B C16 H16C 109.5 . . ?
Si6 C22 H22A 109.5 . . ?
Si6 C22 H22B 109.5 . . ?
Si6 C22 H22C 109.5 . . ?
H22A C22 H22B 109.5 . . ?
H22A C22 H22C 109.5 . . ?
H22B C22 H22C 109.5 . . ?
Si8 C28 H28A 109.5 . . ?
Si8 C28 H28B 109.5 . . ?
Si8 C28 H28C 109.5 . . ?
H28A C28 H28B 109.5 . . ?
H28A C28 H28C 109.5 . . ?
H28B C28 H28C 109.5 . . ?
Si5 C21 H21A 109.5 . . ?
Si5 C21 H21B 109.5 . . ?
Si5 C21 H21C 109.5 . . ?
H21A C21 H21B 109.5 . . ?
H21A C21 H21C 109.5 . . ?
H21B C21 H21C 109.5 . . ?
Si3 C14 Na1 74.83(11) . 2_666 ?
Si3 C14 H14A 109.5 . . ?
Si3 C14 H14B 109.5 . . ?
Si3 C14 H14C 109.5 . . ?
Na1 C14 H14A 86.5 2_666 . ?
Na1 C14 H14B 159.9 2_666 . ?
Na1 C14 H14C 52 2_666 . ?
H14A C14 H14B 109.5 . . ?
H14A C14 H14C 109.5 . . ?
H14B C14 H14C 109.5 . . ?
Si3 C15 H15A 109.5 . . ?
Si3 C15 H15B 109.5 . . ?
Si3 C15 H15C 109.5 . . ?
H15A C15 H15B 109.5 . . ?
H15A C15 H15C 109.5 . . ?
H15B C15 H15C 109.5 . . ?
Si3 C13 H13A 109.5 . . ?
Si3 C13 H13B 109.5 . . ?
Si3 C13 H13C 109.5 . . ?
H13A C13 H13B 109.5 . . ?
H13A C13 H13C 109.5 . . ?
H13B C13 H13C 109.5 . . ?
Si2 C5 H5A 109.5 . . ?
Si2 C5 H5B 109.5 . . ?
Si2 C5 H5C 109.5 . . ?
H5A C5 H5B 109.5 . . ?
H5A C5 H5C 109.5 . . ?
H5B C5 H5C 109.5 . . ?
Si4 C18 H18A 109.5 . . ?
Si4 C18 H18B 109.5 . . ?
Si4 C18 H18C 109.5 . . ?
H18A C18 H18B 109.5 . . ?
H18A C18 H18C 109.5 . . ?
H18B C18 H18C 109.5 . . ?
Si7 C27 H27A 109.5 . . ?
Si7 C27 H27B 109.5 . . ?
Si7 C27 H27C 109.5 . . ?
H27A C27 H27B 109.5 . . ?
H27A C27 H27C 109.5 . . ?
H27B C27 H27C 109.5 . . ?
Si5 C19 H19A 109.5 . . ?
Si5 C19 H19B 109.5 . . ?
Si5 C19 H19C 109.5 . . ?
H19A C19 H19B 109.5 . . ?
H19A C19 H19C 109.5 . . ?
H19B C19 H19C 109.5 . . ?
Si1 C3 H3B 109.5 . . ?
Si1 C3 H3A 109.5 . . ?
Si1 C3 H3C 109.5 . . ?
H3B C3 H3A 109.5 . . ?
H3B C3 H3C 109.5 . . ?
H3A C3 H3C 109.5 . . ?
Si1 C2 H2A 109.5 . . ?
Si1 C2 H2B 109.5 . . ?
Si1 C2 H2C 109.5 . . ?
H2A C2 H2B 109.5 . . ?
H2A C2 H2C 109.5 . . ?
H2B C2 H2C 109.5 . . ?
Si1 C2A H2AA 109.5 . . ?
Si1 C2A H2AB 109.5 . . ?
Si1 C2A H2AC 109.5 . . ?
H2AA C2A H2AB 109.5 . . ?
H2AA C2A H2AC 109.5 . . ?
H2AB C2A H2AC 109.5 . . ?
Si1 C3A H3AA 109.5 . . ?
Si1 C3A H3AC 109.5 . . ?
Si1 C3A H3AB 109.5 . . ?
H3AA C3A H3AC 109.5 . . ?
H3AA C3A H3AB 109.5 . . ?
H3AC C3A H3AB 109.5 . . ?
Co2 Na1A Si4 54.7(3) 2_666 2_666 ?
Co2 Na1A Si3 55.3(3) 2_666 2_666 ?
Si4 Na1A Si3 52.3(3) 2_666 2_666 ?
F1 Na1A Co2 116.5(9) . 2_666 ?
F1 Na1A Si4 143.4(10) . 2_666 ?
F1 Na1A Si3 92.3(8) . 2_666 ?
F1 Na1A N2 119.7(11) . 2_666 ?
F1 Na1A C10 83.2(6) . 2_666 ?
F1 Na1A C3A 96.7(8) . . ?
F3 Na1A Co2 73.0(5) 2_666 2_666 ?
F3 Na1A Si4 111.4(7) 2_666 2_666 ?
F3 Na1A Si3 125.5(8) 2_666 2_666 ?
F3 Na1A F1 96.3(8) 2_666 . ?
F3 Na1A N2 108.4(7) 2_666 2_666 ?
F3 Na1A C10 26.4(3) 2_666 2_666 ?
F3 Na1A C3A 120.9(9) 2_666 . ?
N2 Na1A Co2 36.3(2) 2_666 2_666 ?
N2 Na1A Si4 29.6(2) 2_666 2_666 ?
N2 Na1A Si3 29.2(3) 2_666 2_666 ?
N2 Na1A C10 95.4(6) 2_666 2_666 ?
N2 Na1A C3A 113.9(8) 2_666 . ?
C10 Na1A Co2 59.6(4) 2_666 2_666 ?
C10 Na1A Si4 111.2(5) 2_666 2_666 ?
C10 Na1A Si3 103.2(6) 2_666 2_666 ?

loop_
_geom_bond_atom_site_label_1
_geom_bond_atom_site_label_2
_geom_bond_distance
_geom_bond_site_symmetry_2
_geom_bond_publ_flag
Co2 Na1 3.194(5) 2_666 ?
Co2 N3 1.9721(12) . ?
Co2 N2 1.9708(13) . ?
Co2 C11 2.0515(14) . ?
Co2 Na1A 3.326(19) 2_666 ?
Co1 Na2 3.5432(7) . ?
Co1 N4 1.9935(13) . ?
Co1 N1 1.9325(14) . ?
Co1 C7 2.0518(15) . ?
Si8 Na2 3.3094(8) . ?
Si8 N4 1.7180(13) . ?
Si8 C30 1.8833(18) . ?
Si8 C29 1.8670(18) . ?
Si8 C28 1.8709(18) . ?
Si6 N3 1.7318(13) . ?
Si6 C24 1.8671(19) . ?
Si6 C23 1.8807(19) . ?
Si6 C22 1.8741(19) . ?
Si5 Na2 3.3581(8) . ?
Si5 N3 1.7262(13) . ?
Si5 C20 1.8745(19) . ?
Si5 C21 1.8897(19) . ?
Si5 C19 1.859(2) . ?
Si2 N1 1.7155(14) . ?
Si2 C6 1.8711(18) . ?
Si2 C4 1.877(2) . ?
Si2 C5 1.871(2) . ?
Si4 Na1 3.355(6) 2_666 ?
Si4 N2 1.7259(13) . ?
Si4 C17 1.8650(18) . ?
Si4 C16 1.870(2) . ?
Si4 C18 1.876(2) . ?
Si4 Na1A 3.424(19) 2_666 ?
Si7 Na2 3.4309(8) . ?
Si7 N4 1.7237(13) . ?
Si7 C26 1.8827(18) . ?
Si7 C25 1.875(2) . ?
Si7 C27 1.8693(19) . ?
Si3 Na1 3.179(7) 2_666 ?
Si3 N2 1.7352(14) . ?
Si3 C14 1.8820(19) . ?
Si3 C15 1.869(2) . ?
Si3 C13 1.867(2) . ?
Si3 Na1A 3.46(2) 2_666 ?
Si1 N1 1.7140(14) . ?
Si1 C1 1.8612(19) . ?
Si1 C3 1.937(6) . ?
Si1 C2 1.862(4) . ?
Si1 C2A 1.979(13) . ?
Si1 C3A 1.741(15) . ?
Na2 F2 2.2458(11) . ?
Na2 N3 2.8182(14) . ?
Na2 N4 2.6433(14) . ?
Na2 C12 2.7576(15) . ?
Na2 C30 2.849(2) . ?
Na2 C21 2.871(2) . ?
Na1 F1 2.246(6) . ?
Na1 F3 2.346(8) 2_666 ?
Na1 N2 2.442(5) 2_666 ?
Na1 C10 2.984(7) 2_666 ?
Na1 C11 3.070(7) 2_666 ?
Na1 C14 3.102(8) 2_666 ?
Na1 C3 2.977(9) . ?
F2 C12 1.4172(16) . ?
F1 C8 1.3953(16) . ?
F1 Na1A 2.33(2) . ?
F3 C10 1.3932(17) . ?
F3 Na1A 2.18(2) 2_666 ?
N2 Na1A 2.63(2) 2_666 ?
C12 C7 1.386(2) . ?
C12 C11 1.384(2) . ?
C10 C11 1.382(2) . ?
C10 C9 1.378(2) . ?
C10 Na1A 2.95(2) 2_666 ?
C7 C8 1.379(2) . ?
C9 H9 0.95 . ?
C9 C8 1.377(2) . ?
C30 H30A 0.98 . ?
C30 H30C 0.98 . ?
C30 H30B 0.98 . ?
C6 H6A 0.98 . ?
C6 H6B 0.98 . ?
C6 H6C 0.98 . ?
C29 H29A 0.98 . ?
C29 H29B 0.98 . ?
C29 H29C 0.98 . ?
C26 H26A 0.98 . ?
C26 H26B 0.98 . ?
C26 H26C 0.98 . ?
C1 H1A 0.98 . ?
C1 H1B 0.98 . ?
C1 H1C 0.98 . ?
C24 H24A 0.98 . ?
C24 H24B 0.98 . ?
C24 H24C 0.98 . ?
C23 H23A 0.98 . ?
C23 H23B 0.98 . ?
C23 H23C 0.98 . ?
C25 H25A 0.98 . ?
C25 H25B 0.98 . ?
C25 H25C 0.98 . ?
C17 H17A 0.98 . ?
C17 H17B 0.98 . ?
C17 H17C 0.98 . ?
C4 H4A 0.98 . ?
C4 H4B 0.98 . ?
C4 H4C 0.98 . ?
C20 H20A 0.98 . ?
C20 H20B 0.98 . ?
C20 H20C 0.98 . ?
C16 H16A 0.98 . ?
C16 H16B 0.98 . ?
C16 H16C 0.98 . ?
C22 H22A 0.98 . ?
C22 H22B 0.98 . ?
C22 H22C 0.98 . ?
C28 H28A 0.98 . ?
C28 H28B 0.98 . ?
C28 H28C 0.98 . ?
C21 H21A 0.98 . ?
C21 H21B 0.98 . ?
C21 H21C 0.98 . ?
C14 H14A 0.98 . ?
C14 H14B 0.98 . ?
C14 H14C 0.98 . ?
C15 H15A 0.98 . ?
C15 H15B 0.98 . ?
C15 H15C 0.98 . ?
C13 H13A 0.98 . ?
C13 H13B 0.98 . ?
C13 H13C 0.98 . ?
C5 H5A 0.98 . ?
C5 H5B 0.98 . ?
C5 H5C 0.98 . ?
C18 H18A 0.98 . ?
C18 H18B 0.98 . ?
C18 H18C 0.98 . ?
C27 H27A 0.98 . ?
C27 H27B 0.98 . ?
C27 H27C 0.98 . ?
C19 H19A 0.98 . ?
C19 H19B 0.98 . ?
C19 H19C 0.98 . ?
C3 H3B 0.98 . ?
C3 H3A 0.98 . ?
C3 H3C 0.98 . ?
C2 H2A 0.98 . ?
C2 H2B 0.98 . ?
C2 H2C 0.98 . ?
C2A H2AA 0.98 . ?
C2A H2AB 0.98 . ?
C2A H2AC 0.98 . ?
C3A H3AA 0.98 . ?
C3A H3AC 0.98 . ?
C3A H3AB 0.98 . ?

loop_
_geom_torsion_atom_site_label_1
_geom_torsion_atom_site_label_2
_geom_torsion_atom_site_label_3
_geom_torsion_atom_site_label_4
_geom_torsion
_geom_torsion_site_symmetry_1
_geom_torsion_site_symmetry_2
_geom_torsion_site_symmetry_3
_geom_torsion_site_symmetry_4
_geom_torsion_publ_flag
Co1 C7 C8 F1 7.6(2) . . . . ?
Co1 C7 C8 C9 -172.56(12) . . . . ?
Na2 Si8 N4 Co1 101.99(7) . . . . ?
Na2 Si8 N4 Si7 -108.93(10) . . . . ?
Na2 Si5 N3 Co2 99.40(8) . . . . ?
Na2 Si5 N3 Si6 -103.32(9) . . . . ?
Na2 Si7 N4 Co1 -105.76(8) . . . . ?
Na2 Si7 N4 Si8 106.43(10) . . . . ?
Na2 F2 C12 C7 83.89(12) . . . . ?
Na2 F2 C12 C11 -92.45(12) . . . . ?
Na2 C12 C7 Co1 49.99(11) . . . . ?
Na2 C12 C7 C8 -124.85(11) . . . . ?
Na2 C12 C11 Co2 -46.43(12) . . . . ?
Na2 C12 C11 Na1 -148.9(2) . . . 2_666 ?
Na2 C12 C11 C10 122.28(11) . . . . ?
Na1 Si4 N2 Co2 99.75(19) 2_666 . . . ?
Na1 Si4 N2 Si3 -110.4(2) 2_666 . . . ?
Na1 Si3 N2 Co2 -96.29(19) 2_666 . . . ?
Na1 Si3 N2 Si4 114.6(2) 2_666 . . . ?
Na1 F1 C8 C7 85.6(3) . . . . ?
Na1 F1 C8 C9 -94.2(3) . . . . ?
Na1 F3 C10 C11 -47.45(19) 2_666 . . . ?
Na1 F3 C10 C9 131.85(17) 2_666 . . . ?
Na1 C10 C11 Co2 -50.28(18) 2_666 . . . ?
Na1 C10 C11 C12 143.02(18) 2_666 . . . ?
Na1 C10 C9 C8 -121.6(3) 2_666 . . . ?
F2 C12 C7 Co1 -4.84(17) . . . . ?
F2 C12 C7 C8 -179.68(12) . . . . ?
F2 C12 C11 Co2 10.83(16) . . . . ?
F2 C12 C11 Na1 -91.6(3) . . . 2_666 ?
F2 C12 C11 C10 179.53(12) . . . . ?
F3 C10 C11 Co2 -15.3(2) . . . . ?
F3 C10 C11 Na1 34.96(17) . . . 2_666 ?
F3 C10 C11 C12 177.97(12) . . . . ?
F3 C10 C9 C8 -179.80(13) . . . . ?
N2 Si3 C14 Na1 28.48(15) . . . 2_666 ?
C12 C7 C8 F1 -178.22(12) . . . . ?
C12 C7 C8 C9 1.6(2) . . . . ?
C10 C9 C8 F1 -179.80(13) . . . . ?
C10 C9 C8 C7 0.4(2) . . . . ?
C7 C12 C11 Co2 -164.68(13) . . . . ?
C7 C12 C11 Na1 92.9(3) . . . 2_666 ?
C7 C12 C11 C10 4.0(2) . . . . ?
C11 C12 C7 Co1 170.65(13) . . . . ?
C11 C12 C7 C8 -4.2(2) . . . . ?
C11 C10 C9 C8 -0.6(2) . . . . ?
C9 C10 C11 Co2 165.47(13) . . . . ?
C9 C10 C11 Na1 -144.3(2) . . . 2_666 ?
C9 C10 C11 C12 -1.2(2) . . . . ?
C30 Si8 N4 Co1 113.32(8) . . . . ?
C30 Si8 N4 Si7 -97.60(11) . . . . ?
C30 Si8 N4 Na2 11.34(8) . . . . ?
C6 Si2 N1 Co1 15.29(12) . . . . ?
C6 Si2 N1 Si1 -166.00(11) . . . . ?
C29 Si8 N4 Co1 -4.58(9) . . . . ?
C29 Si8 N4 Si7 144.50(9) . . . . ?
C29 Si8 N4 Na2 -106.57(7) . . . . ?
C26 Si7 N4 Co1 -169.83(8) . . . . ?
C26 Si7 N4 Si8 42.35(12) . . . . ?
C26 Si7 N4 Na2 -64.08(9) . . . . ?
C1 Si1 N1 Co1 50.51(13) . . . . ?
C1 Si1 N1 Si2 -128.14(12) . . . . ?
C24 Si6 N3 Co2 -34.52(11) . . . . ?
C24 Si6 N3 Si5 167.01(10) . . . . ?
C24 Si6 N3 Na2 68.32(9) . . . . ?
C23 Si6 N3 Co2 -153.55(8) . . . . ?
C23 Si6 N3 Si5 47.98(11) . . . . ?
C23 Si6 N3 Na2 -50.71(8) . . . . ?
C25 Si7 N4 Co1 -50.56(11) . . . . ?
C25 Si7 N4 Si8 161.63(10) . . . . ?
C25 Si7 N4 Na2 55.20(9) . . . . ?
C17 Si4 N2 Co2 -62.46(11) . . . . ?
C17 Si4 N2 Si3 87.39(11) . . . . ?
C17 Si4 N2 Na1 -162.21(19) . . . 2_666 ?
C17 Si4 N2 Na1A -159.1(5) . . . 2_666 ?
C4 Si2 N1 Co1 134.01(10) . . . . ?
C4 Si2 N1 Si1 -47.28(14) . . . . ?
C20 Si5 N3 Co2 -117.83(10) . . . . ?
C20 Si5 N3 Si6 39.45(12) . . . . ?
C20 Si5 N3 Na2 142.77(8) . . . . ?
C16 Si4 N2 Co2 176.40(9) . . . . ?
C16 Si4 N2 Si3 -33.75(13) . . . . ?
C16 Si4 N2 Na1 76.6(2) . . . 2_666 ?
C16 Si4 N2 Na1A 79.8(5) . . . 2_666 ?
C22 Si6 N3 Co2 86.72(10) . . . . ?
C22 Si6 N3 Si5 -71.75(12) . . . . ?
C22 Si6 N3 Na2 -170.44(8) . . . . ?
C28 Si8 N4 Co1 -127.05(9) . . . . ?
C28 Si8 N4 Si7 22.03(13) . . . . ?
C28 Si8 N4 Na2 130.96(8) . . . . ?
C21 Si5 N3 Co2 122.91(9) . . . . ?
C21 Si5 N3 Si6 -79.81(11) . . . . ?
C21 Si5 N3 Na2 23.51(9) . . . . ?
C14 Si3 N2 Co2 -132.45(9) . . . . ?
C14 Si3 N2 Si4 78.41(11) . . . . ?
C14 Si3 N2 Na1 -36.16(19) . . . 2_666 ?
C14 Si3 N2 Na1A -34.4(5) . . . 2_666 ?
C15 Si3 N2 Co2 106.98(10) . . . . ?
C15 Si3 N2 Si4 -42.16(13) . . . . ?
C15 Si3 N2 Na1 -156.73(19) . . . 2_666 ?
C15 Si3 N2 Na1A -155.0(5) . . . 2_666 ?
C15 Si3 C14 Na1 153.51(16) . . . 2_666 ?
C13 Si3 N2 Co2 -14.77(11) . . . . ?
C13 Si3 N2 Si4 -163.91(10) . . . . ?
C13 Si3 N2 Na1 81.52(19) . . . 2_666 ?
C13 Si3 N2 Na1A 83.3(5) . . . 2_666 ?
C13 Si3 C14 Na1 -91.56(16) . . . 2_666 ?
C5 Si2 N1 Co1 -104.52(11) . . . . ?
C5 Si2 N1 Si1 74.19(14) . . . . ?
C18 Si4 N2 Co2 57.38(10) . . . . ?
C18 Si4 N2 Si3 -152.77(10) . . . . ?
C18 Si4 N2 Na1 -42.4(2) . . . 2_666 ?
C18 Si4 N2 Na1A -39.2(5) . . . 2_666 ?
C27 Si7 N4 Co1 68.46(11) . . . . ?
C27 Si7 N4 Si8 -79.36(13) . . . . ?
C27 Si7 N4 Na2 174.21(9) . . . . ?
C19 Si5 N3 Co2 5.16(12) . . . . ?
C19 Si5 N3 Si6 162.44(10) . . . . ?
C19 Si5 N3 Na2 -94.24(9) . . . . ?
C3 Si1 N1 Co1 -65.9(2) . . . . ?
C3 Si1 N1 Si2 115.5(2) . . . . ?
C2 Si1 N1 Co1 177.6(4) . . . . ?
C2 Si1 N1 Si2 -1.0(4) . . . . ?
C2A Si1 N1 Co1 156.0(6) . . . . ?
C2A Si1 N1 Si2 -22.7(6) . . . . ?
C3A Si1 N1 Co1 -81.3(9) . . . . ?
C3A Si1 N1 Si2 100.0(9) . . . . ?
Na1A Si4 N2 Co2 96.6(5) 2_666 . . . ?
Na1A Si4 N2 Si3 -113.5(5) 2_666 . . . ?
Na1A Si3 N2 Co2 -98.0(5) 2_666 . . . ?
Na1A Si3 N2 Si4 112.8(5) 2_666 . . . ?
Na1A F1 C8 C7 77.6(7) . . . . ?
Na1A F1 C8 C9 -102.2(7) . . . . ?
Na1A F3 C10 C11 -48.8(5) 2_666 . . . ?
Na1A F3 C10 C9 130.5(5) 2_666 . . . ?
Na1A C10 C11 Co2 -47.1(5) 2_666 . . . ?
Na1A C10 C11 C12 146.2(4) 2_666 . . . ?
Na1A C10 C9 C8 -129.9(7) 2_666 . . . ?

loop_
_smtbx_masks_void_nr
_smtbx_masks_void_average_x
_smtbx_masks_void_average_y
_smtbx_masks_void_average_z
_smtbx_masks_void_volume
_smtbx_masks_void_count_electrons
_smtbx_masks_void_content
1 -0.111 -0.122 0.281 20.7 0.7 ?
2 0.111 0.122 0.719 20.7 1.0 ?
